data_4341206
loop_
_publ_author_name
'Majumdar, Subhojit'
'Stauber, Julia M.'
'Palluccio, Taryn D.'
'Cai, Xiaochen'
'Velian, Alexandra'
'Rybak-Akimova, Elena V'
'Temprado, Manuel'
'Captain, Burjor'
'Cummins, Christopher C.'
'Hoff, Carl D.'

_publ_section_title
;
 Role of Axial Base Coordination in Isonitrile Binding and Chalcogen Atom
 Transfer to Vanadium(III) Complexes.
;
_journal_name_full 'Inorganic chemistry'
_journal_page_first 141003140335004
_journal_paper_doi 10.1021/ic5017005
_journal_year 2014
_chemical_formula_sum 'C15 H39 N4 Si3 V'
_chemical_formula_weight 410.71
_chemical_name_systematic
;
 ?
;
_space_group_crystal_system monoclinic
_space_group_IT_number 14
_space_group_name_Hall '-P 2yn'
_space_group_name_H-M_alt 'P 1 21/n 1'
_symmetry_space_group_name_Hall '-P 2yn'
_symmetry_space_group_name_H-M 'P 1 21/n 1'
_atom_sites_solution_hydrogens geom
_audit_creation_method SHELXL-2012
_cell_angle_alpha 90
_cell_angle_beta 93.029(2)
_cell_angle_gamma 90
_cell_formula_units_Z 4
_cell_length_a 9.0256(9)
_cell_length_b 16.1071(15)
_cell_length_c 16.6515(16)
_cell_measurement_temperature 100(2)
_cell_volume 2417.4(4)
_computing_structure_refinement 'SHELXL-2012 (Sheldrick, 2012)'
_diffrn_ambient_temperature 100(2)
_diffrn_measured_fraction_theta_full 1.000
_diffrn_measured_fraction_theta_max 1.000
_diffrn_radiation_type MoK\a
_diffrn_radiation_wavelength 0.71073
_diffrn_reflns_av_R_equivalents 0.0485
_diffrn_reflns_av_unetI/netI 0.0284
_diffrn_reflns_Laue_measured_fraction_full 1.000
_diffrn_reflns_Laue_measured_fraction_max 1.000
_diffrn_reflns_limit_h_max 11
_diffrn_reflns_limit_h_min -11
_diffrn_reflns_limit_k_max 18
_diffrn_reflns_limit_k_min -21
_diffrn_reflns_limit_l_max 21
_diffrn_reflns_limit_l_min -19
_diffrn_reflns_number 44565
_diffrn_reflns_point_group_measured_fraction_full 1.000
_diffrn_reflns_point_group_measured_fraction_max 1.000
_diffrn_reflns_theta_full 25.242
_diffrn_reflns_theta_max 27.877
_diffrn_reflns_theta_min 1.760
_exptl_absorpt_coefficient_mu 0.563
_exptl_crystal_density_diffrn 1.129
_exptl_crystal_F_000 888
_exptl_crystal_size_max 0.500
_exptl_crystal_size_mid 0.500
_exptl_crystal_size_min 0.500
_refine_diff_density_max 0.584
_refine_diff_density_min -0.608
_refine_diff_density_rms 0.069
_refine_ls_extinction_method none
_refine_ls_goodness_of_fit_ref 1.043
_refine_ls_hydrogen_treatment constr
_refine_ls_matrix_type full
_refine_ls_number_parameters 272
_refine_ls_number_reflns 5766
_refine_ls_number_restraints 304
_refine_ls_restrained_S_all 1.023
_refine_ls_R_factor_all 0.0475
_refine_ls_R_factor_gt 0.0426
_refine_ls_shift/su_max 0.001
_refine_ls_shift/su_mean 0.000
_refine_ls_structure_factor_coef Fsqd
_refine_ls_weighting_details
;
 w=1/[\s^2^(Fo^2^)+(0.0663P)^2^+1.4982P]
 where P=(Fo^2^+2Fc^2^)/3
;
_refine_ls_weighting_scheme calc
_refine_ls_wR_factor_gt 0.1176
_refine_ls_wR_factor_ref 0.1221
_reflns_Friedel_coverage 0.000
_reflns_number_gt 5117
_reflns_number_total 5766
_reflns_threshold_expression 'I > 2\s(I)'
_cod_data_source_file ic5017005_si_002.cif
_cod_data_source_block X8_13075
_cod_database_code 4341206
_shelx_space_group_comment
;
The symmetry employed for this shelxl refinement is uniquely defined
by the following loop, which should always be used as a source of
symmetry information in preference to the above space-group names.
They are only intended as comments.
;
_shelx_estimated_absorpt_t_min 0.766
_shelx_estimated_absorpt_t_max 0.766
_shelxl_version_number 2012-9

loop_
_space_group_symop_operation_xyz
'x, y, z'
'-x+1/2, y+1/2, -z+1/2'
'-x, -y, -z'
'x-1/2, -y-1/2, z-1/2'

loop_
_atom_site_label
_atom_site_type_symbol
_atom_site_fract_x
_atom_site_fract_y
_atom_site_fract_z
_atom_site_U_iso_or_equiv
_atom_site_adp_type
_atom_site_occupancy
_atom_site_site_symmetry_order
_atom_site_calc_flag
_atom_site_refinement_flags_posn
_atom_site_refinement_flags_adp
_atom_site_refinement_flags_occupancy
_atom_site_disorder_assembly
_atom_site_disorder_group
V1 V 0.61500(3) 0.77291(2) 0.17978(2) 0.02344(10) Uani 1 1 d . U . . .
Si2 Si 0.84483(7) 0.73394(3) 0.33544(3) 0.03226(14) Uani 1 1 d . U . . .
Si3 Si 0.42405(7) 0.60319(3) 0.14123(3) 0.03304(14) Uani 1 1 d . U . . .
Si1 Si 0.82132(7) 0.84301(4) 0.03918(3) 0.03881(16) Uani 1 1 d . U . . .
N4 N 0.47116(18) 0.86566(10) 0.21240(11) 0.0352(4) Uani 1 1 d . U . . .
C1A C 0.4416(4) 0.9167(2) 0.1407(2) 0.0449(9) Uani 0.689(4) 1 d . U P A 1
H1A1 H 0.4021 0.9715 0.1560 0.054 Uiso 0.689(4) 1 calc R U P A 1
H1A2 H 0.3673 0.8893 0.1038 0.054 Uiso 0.689(4) 1 calc R U P A 1
C3A C 0.5468(4) 0.9117(2) 0.28009(19) 0.0385(8) Uani 0.689(4) 1 d . U P A 1
H3A1 H 0.4727 0.9428 0.3099 0.046 Uiso 0.689(4) 1 calc R U P A 1
H3A2 H 0.6176 0.9521 0.2589 0.046 Uiso 0.689(4) 1 calc R U P A 1
C5A C 0.3375(4) 0.8223(2) 0.2395(2) 0.0473(9) Uani 0.689(4) 1 d . U P A 1
H5A1 H 0.2529 0.8614 0.2382 0.057 Uiso 0.689(4) 1 calc R U P A 1
H5A2 H 0.3562 0.8034 0.2957 0.057 Uiso 0.689(4) 1 calc R U P A 1
C2A C 0.5826(12) 0.9272(6) 0.1008(5) 0.0484(19) Uani 0.689(4) 1 d . U P A 1
H2A1 H 0.6441 0.9691 0.1307 0.058 Uiso 0.689(4) 1 calc R U P A 1
H2A2 H 0.5612 0.9486 0.0457 0.058 Uiso 0.689(4) 1 calc R U P A 1
C4A C 0.6315(12) 0.8497(7) 0.3379(5) 0.0451(17) Uani 0.689(4) 1 d . U P A 1
H4A1 H 0.7070 0.8794 0.3723 0.054 Uiso 0.689(4) 1 calc R U P A 1
H4A2 H 0.5615 0.8220 0.3731 0.054 Uiso 0.689(4) 1 calc R U P A 1
C6A C 0.2977(16) 0.7480(8) 0.1864(7) 0.048(3) Uani 0.689(4) 1 d . U P A 1
H6A1 H 0.2353 0.7088 0.2155 0.058 Uiso 0.689(4) 1 calc R U P A 1
H6A2 H 0.2410 0.7665 0.1371 0.058 Uiso 0.689(4) 1 calc R U P A 1
C1B C 0.5331(10) 0.9439(4) 0.1784(7) 0.068(2) Uani 0.311(4) 1 d . U P A 2
H1B1 H 0.6129 0.9653 0.2159 0.081 Uiso 0.311(4) 1 calc R U P A 2
H1B2 H 0.4539 0.9864 0.1737 0.081 Uiso 0.311(4) 1 calc R U P A 2
C3B C 0.4659(10) 0.8646(7) 0.3000(6) 0.062(3) Uani 0.311(4) 1 d . U P A 2
H3B1 H 0.4075 0.8169 0.3184 0.075 Uiso 0.311(4) 1 calc R U P A 2
H3B2 H 0.4231 0.9167 0.3202 0.075 Uiso 0.311(4) 1 calc R U P A 2
C5B C 0.3247(7) 0.8481(5) 0.1696(5) 0.0430(19) Uani 0.311(4) 1 d . U P A 2
H5B1 H 0.2433 0.8756 0.1970 0.052 Uiso 0.311(4) 1 calc R U P A 2
H5B2 H 0.3237 0.8680 0.1133 0.052 Uiso 0.311(4) 1 calc R U P A 2
C2B C 0.599(2) 0.9291(16) 0.0903(13) 0.061(4) Uani 0.311(4) 1 d . U P A 2
H2B1 H 0.5191 0.9297 0.0475 0.073 Uiso 0.311(4) 1 calc R U P A 2
H2B2 H 0.6730 0.9724 0.0785 0.073 Uiso 0.311(4) 1 calc R U P A 2
C4B C 0.629(3) 0.8563(13) 0.3268(13) 0.057(5) Uani 0.311(4) 1 d . U P A 2
H4B1 H 0.6807 0.9089 0.3151 0.069 Uiso 0.311(4) 1 calc R U P A 2
H4B2 H 0.6375 0.8476 0.3857 0.069 Uiso 0.311(4) 1 calc R U P A 2
C6B C 0.309(3) 0.7571(16) 0.1723(15) 0.034(3) Uani 0.311(4) 1 d . U P A 2
H6B1 H 0.2658 0.7428 0.2241 0.041 Uiso 0.311(4) 1 calc R U P A 2
H6B2 H 0.2348 0.7409 0.1291 0.041 Uiso 0.311(4) 1 calc R U P A 2
N1 N 0.6685(2) 0.84844(10) 0.09632(11) 0.0379(4) Uani 1 1 d . U . . .
N2 N 0.7038(2) 0.78740(11) 0.28698(10) 0.0367(4) Uani 1 1 d . U . . .
N3 N 0.43822(19) 0.70602(11) 0.16446(12) 0.0370(4) Uani 1 1 d . U . . .
C11 C 0.9791(3) 0.9065(2) 0.08323(16) 0.0595(7) Uani 1 1 d . . . . .
H11A H 0.9480 0.9646 0.0873 0.089 Uiso 1 1 calc R U . . .
H11B H 1.0633 0.9027 0.0486 0.089 Uiso 1 1 calc R U . . .
H11C H 1.0087 0.8854 0.1369 0.089 Uiso 1 1 calc R U . . .
C12 C 0.8803(3) 0.73246(17) 0.03390(16) 0.0547(6) Uani 1 1 d . . . . .
H12A H 0.8931 0.7097 0.0884 0.082 Uiso 1 1 calc R U . . .
H12B H 0.9745 0.7290 0.0074 0.082 Uiso 1 1 calc R U . . .
H12C H 0.8044 0.7005 0.0031 0.082 Uiso 1 1 calc R U . . .
C13 C 0.7805(4) 0.8822(2) -0.06539(15) 0.0734(10) Uani 1 1 d . . . . .
H13A H 0.6896 0.8561 -0.0881 0.110 Uiso 1 1 calc R U . . .
H13B H 0.8633 0.8685 -0.0988 0.110 Uiso 1 1 calc R U . . .
H13C H 0.7673 0.9426 -0.0641 0.110 Uiso 1 1 calc R U . . .
C21 C 0.9149(3) 0.65519(16) 0.26429(14) 0.0488(6) Uani 1 1 d . . . . .
H21A H 0.8338 0.6177 0.2469 0.073 Uiso 1 1 calc R U . . .
H21B H 0.9952 0.6231 0.2913 0.073 Uiso 1 1 calc R U . . .
H21C H 0.9523 0.6834 0.2173 0.073 Uiso 1 1 calc R U . . .
C22 C 0.9990(3) 0.8058(2) 0.3672(2) 0.0756(10) Uani 1 1 d . . . . .
H22A H 1.0457 0.8271 0.3196 0.113 Uiso 1 1 calc R U . . .
H22B H 1.0729 0.7758 0.4013 0.113 Uiso 1 1 calc R U . . .
H22C H 0.9595 0.8523 0.3975 0.113 Uiso 1 1 calc R U . . .
C23 C 0.7875(5) 0.6788(2) 0.42639(16) 0.0787(11) Uani 1 1 d . . . . .
H23A H 0.7598 0.7194 0.4668 0.118 Uiso 1 1 calc R U . . .
H23B H 0.8700 0.6447 0.4483 0.118 Uiso 1 1 calc R U . . .
H23C H 0.7022 0.6430 0.4121 0.118 Uiso 1 1 calc R U . . .
C31 C 0.5967(3) 0.57103(14) 0.09272(15) 0.0463(5) Uani 1 1 d . . . . .
H31A H 0.6068 0.6032 0.0433 0.069 Uiso 1 1 calc R U . . .
H31B H 0.5912 0.5118 0.0796 0.069 Uiso 1 1 calc R U . . .
H31C H 0.6828 0.5813 0.1297 0.069 Uiso 1 1 calc R U . . .
C32 C 0.2594(3) 0.5819(2) 0.07002(19) 0.0681(8) Uani 1 1 d . . . . .
H32A H 0.1682 0.5981 0.0954 0.102 Uiso 1 1 calc R U . . .
H32B H 0.2556 0.5225 0.0571 0.102 Uiso 1 1 calc R U . . .
H32C H 0.2687 0.6139 0.0205 0.102 Uiso 1 1 calc R U . . .
C33 C 0.3974(6) 0.5387(2) 0.23088(18) 0.0989(16) Uani 1 1 d . . . . .
H33A H 0.4884 0.5392 0.2657 0.148 Uiso 1 1 calc R U . . .
H33B H 0.3743 0.4816 0.2142 0.148 Uiso 1 1 calc R U . . .
H33C H 0.3152 0.5612 0.2604 0.148 Uiso 1 1 calc R U . . .

loop_
_atom_site_aniso_label
_atom_site_aniso_U_11
_atom_site_aniso_U_22
_atom_site_aniso_U_33
_atom_site_aniso_U_23
_atom_site_aniso_U_13
_atom_site_aniso_U_12
V1 0.02281(17) 0.01876(15) 0.02865(17) 0.00158(10) 0.00054(12) 0.00317(10)
Si2 0.0374(3) 0.0335(3) 0.0253(2) 0.00465(19) -0.0042(2) 0.0100(2)
Si3 0.0455(3) 0.0289(3) 0.0259(2) -0.00517(19) 0.0131(2) -0.0124(2)
Si1 0.0429(3) 0.0478(3) 0.0248(2) 0.0117(2) -0.0069(2) -0.0210(3)
N4 0.0299(8) 0.0288(8) 0.0457(9) -0.0107(7) -0.0108(7) 0.0099(6)
C1A 0.0492(19) 0.0316(15) 0.0517(18) -0.0007(13) -0.0174(15) 0.0164(14)
C3A 0.0434(18) 0.0328(15) 0.0384(15) -0.0107(12) -0.0072(13) 0.0132(13)
C5A 0.0295(15) 0.0451(17) 0.069(2) -0.0146(16) 0.0135(15) 0.0062(13)
C2A 0.068(5) 0.026(3) 0.051(3) 0.015(2) -0.001(3) 0.004(3)
C4A 0.047(3) 0.058(3) 0.030(2) -0.001(2) -0.005(2) 0.025(2)
C6A 0.030(3) 0.046(3) 0.072(7) -0.015(3) 0.020(3) -0.007(2)
C1B 0.057(5) 0.019(3) 0.122(6) -0.010(3) -0.041(4) 0.012(3)
C3B 0.049(4) 0.072(5) 0.064(4) -0.049(4) -0.025(4) 0.032(4)
C5B 0.027(3) 0.047(3) 0.053(4) -0.024(3) -0.018(3) 0.019(3)
C2B 0.039(5) 0.036(6) 0.104(9) 0.041(6) -0.026(6) -0.002(4)
C4B 0.063(8) 0.054(8) 0.051(8) -0.041(7) -0.033(6) 0.024(6)
C6B 0.018(5) 0.050(6) 0.034(5) -0.013(5) 0.010(5) -0.005(4)
N1 0.0408(10) 0.0288(8) 0.0433(9) 0.0135(7) -0.0046(7) -0.0017(7)
N2 0.0391(9) 0.0392(9) 0.0312(8) -0.0022(7) -0.0049(7) 0.0167(7)
N3 0.0315(9) 0.0289(8) 0.0518(10) -0.0102(7) 0.0128(8) -0.0032(7)
C11 0.0532(15) 0.0782(19) 0.0455(13) 0.0015(13) -0.0124(11) -0.0283(14)
C12 0.0581(16) 0.0640(16) 0.0436(13) -0.0007(11) 0.0192(12) -0.0047(12)
C13 0.087(2) 0.092(2) 0.0375(12) 0.0310(14) -0.0229(13) -0.0546(18)
C21 0.0523(14) 0.0518(13) 0.0413(11) -0.0059(10) -0.0071(10) 0.0227(11)
C22 0.0518(16) 0.0575(17) 0.113(3) -0.0253(18) -0.0320(17) 0.0110(13)
C23 0.133(3) 0.0650(18) 0.0406(13) 0.0235(13) 0.0268(17) 0.0288(19)
C31 0.0527(14) 0.0381(11) 0.0485(12) -0.0066(10) 0.0064(10) 0.0027(10)
C32 0.0571(17) 0.080(2) 0.0671(18) -0.0349(16) 0.0046(14) -0.0152(15)
C33 0.205(5) 0.0523(16) 0.0449(15) 0.0003(13) 0.052(2) -0.037(2)

loop_
_atom_type_symbol
_atom_type_description
_atom_type_scat_dispersion_real
_atom_type_scat_dispersion_imag
_atom_type_scat_source
C C 0.0033 0.0016 'International Tables Vol C Tables 4.2.6.8 and 6.1.1.4'
H H 0.0000 0.0000 'International Tables Vol C Tables 4.2.6.8 and 6.1.1.4'
N N 0.0061 0.0033 'International Tables Vol C Tables 4.2.6.8 and 6.1.1.4'
Si Si 0.0817 0.0704 'International Tables Vol C Tables 4.2.6.8 and 6.1.1.4'
V V 0.3005 0.5294 'International Tables Vol C Tables 4.2.6.8 and 6.1.1.4'

loop_
_geom_angle_atom_site_label_1
_geom_angle_atom_site_label_2
_geom_angle_atom_site_label_3
_geom_angle
N1 V1 N3 119.58(8)
N1 V1 N2 118.85(8)
N3 V1 N2 119.27(8)
N1 V1 N4 85.31(8)
N3 V1 N4 84.96(7)
N2 V1 N4 84.58(7)
N2 Si2 C23 113.27(14)
N2 Si2 C22 110.40(12)
C23 Si2 C22 107.58(19)
N2 Si2 C21 108.18(9)
C23 Si2 C21 108.13(13)
C22 Si2 C21 109.20(14)
N3 Si3 C33 112.01(12)
N3 Si3 C31 108.29(10)
C33 Si3 C31 109.99(17)
N3 Si3 C32 111.56(13)
C33 Si3 C32 105.93(19)
C31 Si3 C32 109.03(12)
N1 Si1 C12 108.34(10)
N1 Si1 C13 111.96(14)
C12 Si1 C13 108.76(15)
N1 Si1 C11 111.81(12)
C12 Si1 C11 109.12(15)
C13 Si1 C11 106.79(12)
C1A N4 C5A 113.4(2)
C1A N4 C3A 113.3(2)
C5A N4 C3A 110.7(2)
C3B N4 C5B 113.5(5)
C3B N4 C1B 114.7(6)
C5B N4 C1B 108.4(5)
C3B N4 V1 107.9(3)
C1A N4 V1 106.34(16)
C5A N4 V1 105.70(15)
C3A N4 V1 106.84(14)
C5B N4 V1 106.8(3)
C1B N4 V1 104.8(4)
N4 C1A C2A 107.9(4)
N4 C3A C4A 109.9(4)
N4 C5A C6A 111.4(5)
C1A C2A N1 112.8(6)
N2 C4A C3A 107.2(6)
N3 C6A C5A 108.7(8)
N4 C1B C2B 112.2(10)
N4 C3B C4B 102.2(11)
C6B C5B N4 105.0(11)
N1 C2B C1B 104.3(13)
N2 C4B C3B 113.1(12)
N3 C6B C5B 118.9(16)
C2B N1 Si1 111.4(9)
C2A N1 Si1 120.4(3)
C2B N1 V1 119.6(9)
C2A N1 V1 110.5(3)
Si1 N1 V1 127.31(10)
C4B N2 Si2 121.0(9)
C4A N2 Si2 114.2(4)
C4B N2 V1 109.2(9)
C4A N2 V1 115.8(4)
Si2 N2 V1 129.75(10)
C6B N3 Si3 121.6(9)
C6A N3 Si3 116.1(4)
C6B N3 V1 109.8(9)
C6A N3 V1 114.8(4)
Si3 N3 V1 128.60(10)

loop_
_geom_bond_atom_site_label_1
_geom_bond_atom_site_label_2
_geom_bond_distance
V1 N1 1.9276(17)
V1 N3 1.9311(17)
V1 N2 1.9316(17)
V1 N4 2.0704(16)
Si2 N2 1.7044(17)
Si2 C23 1.853(3)
Si2 C22 1.865(3)
Si2 C21 1.868(2)
Si3 N3 1.7040(18)
Si3 C33 1.844(3)
Si3 C31 1.866(2)
Si3 C32 1.883(3)
Si1 N1 1.719(2)
Si1 C12 1.862(3)
Si1 C13 1.871(2)
Si1 C11 1.871(2)
N4 C3B 1.461(10)
N4 C1A 1.463(4)
N4 C5A 1.485(4)
N4 C3A 1.485(3)
N4 C5B 1.496(6)
N4 C1B 1.501(10)
C1A C2A 1.476(10)
C3A C4A 1.559(10)
C5A C6A 1.519(12)
C2A N1 1.491(10)
C4A N2 1.487(10)
C6A N3 1.499(15)
C1B C2B 1.63(2)
C3B C4B 1.52(3)
C5B C6B 1.47(3)
C2B N1 1.44(2)
C4B N2 1.47(2)
C6B N3 1.44(3)
